data_9016285
loop_
_publ_author_name
'Mizota, T.'
'Komatsu, M.'
'Chihara, K.'

_publ_section_title
;
 On the crystal structure of Sr3TiSi4O12(OH)*2H2O, a new mineral
 Note: paper is missing data for O8
;
_journal_name_full 'Mineralogical Journal'
_journal_page_first 302
_journal_page_last 305
_journal_paper_doi 10.2465/minerj1953.7.302
_journal_volume 7
_journal_year 1973
_chemical_compound_source 'Ohmi District, Niigata Prefecture, Central Japan'
_chemical_formula_sum 'H5 O15 Si4 Sr3 Ti'
_chemical_name_mineral Ohmilite
_space_group_IT_number 11
_symmetry_space_group_name_Hall '-P 2yb'
_symmetry_space_group_name_H-M 'P 1 21/m 1'
_cell_angle_alpha 90
_cell_angle_beta 100.90
_cell_angle_gamma 90
_cell_formula_units_Z 2
_cell_length_a 10.958
_cell_length_b 7.778
_cell_length_c 7.799
_cell_volume 652.727
_database_code_amcsd 0014415
_exptl_crystal_density_diffrn 3.399
_cod_original_formula_sum 'Sr3 Ti Si4 O15 H5'
_cod_database_code 9016285

loop_
_space_group_symop_operation_xyz
x,y,z
x,1/2-y,z
-x,1/2+y,-z
-x,-y,-z

loop_
_atom_site_label
_atom_site_fract_x
_atom_site_fract_y
_atom_site_fract_z
_atom_site_U_iso_or_equiv
_atom_site_type_symbol
_atom_site_attached_hydrogens
Sr1 0.11060 0.25000 0.35300 0.00228 Sr 0
Sr2 0.41650 0.25000 0.71750 0.00291 Sr 0
Sr3 0.26670 0.75000 0.39190 0.00215 Sr 0
Ti 0.00000 0.00000 0.00000 0.00988 Ti 0
Si1 0.29880 0.45280 0.11630 -0.00051 Si 0
Si2 0.20580 0.54850 0.74210 -0.00076 Si 0
O1 0.29810 0.25000 0.16880 0.00253 O 0
O2 0.16540 0.53000 0.14810 0.00038 O 0
O3 0.40990 0.54510 0.24170 0.00342 O 0
O4 0.30490 0.16010 0.90800 0.00215 O 0
O5 0.23450 0.45650 0.56950 0.00241 O 0
O6 0.06410 0.52890 0.77510 0.00279 O 0
O7 0.24100 0.75000 0.73690 0.00684 O 0
O-H 0.02350 0.25000 0.00290 0.01165 O 1
Wat1 0.02810 0.75000 0.40910 0.00633 O 2
Wat2 0.50850 0.25000 0.43110 0.01127 O 2

loop_
_cod_changelog_entry_id
_cod_changelog_entry_author
_cod_changelog_entry_date
_cod_changelog_entry_text
1
;cod-tools version 3.8.0
Id: cif_guess_AMCSD_atom_types 9574 2023-05-10 09:00:05Z saulius
;
2023-05-10T18:56:54+03:00
;Derived atom types and hydrogen counts
from atom names that follow the AMCSD naming convention
(Wat == water, O-H == hydroxyl).
;

loop_
_cod_related_entry_id
_cod_related_entry_database
_cod_related_entry_code
1 AMCSD 0014415
